data_7049733
loop_
_publ_author_name
'Ritter, Christian'
'Ringler, Benjamin'
'Dankert, Fabian'
'Conrad, Matthias'
'Kraus, Florian'
'von H\"anisch, Carsten'

_publ_section_title
;
 Synthesis and crystal structures of novel tertiary butyl substituted
 (pseudo-)halogen bismuthanes.
;
_journal_issue 16
_journal_name_full 'Dalton transactions (Cambridge, England : 2003)'
_journal_page_first 5253
_journal_page_last 5262
_journal_paper_doi 10.1039/c9dt00408d
_journal_volume 48
_journal_year 2019
_chemical_formula_moiety 'C8 H18 Bi I'
_chemical_formula_sum 'C8 H18 Bi I'
_chemical_formula_weight 450.10
_chemical_name_systematic Bis-tert-butylidobismutan
_space_group_crystal_system monoclinic
_space_group_IT_number 14
_space_group_name_Hall '-P 2yn'
_space_group_name_H-M_alt 'P 1 21/n 1'
_symmetry_space_group_name_Hall '-P 2yn'
_symmetry_space_group_name_H-M 'P 1 21/n 1'
_atom_sites_solution_hydrogens geom
_atom_sites_solution_primary dual
_audit_creation_date 2017-07-19
_audit_creation_method
;
Olex2 1.2
(compiled 2017.03.28 svn.r3405 for OlexSys, GUI svn.r5337)
;
_audit_update_record
;
2019-01-23 deposited with the CCDC.    2019-03-21 downloaded from the CCDC.
;
_cell_angle_alpha 90
_cell_angle_beta 103.34(3)
_cell_angle_gamma 90
_cell_formula_units_Z 4
_cell_length_a 7.9959(16)
_cell_length_b 13.116(3)
_cell_length_c 11.623(2)
_cell_measurement_reflns_used 9711
_cell_measurement_temperature 100(1)
_cell_measurement_theta_max 58.4
_cell_measurement_theta_min 3.6
_cell_volume 1186.1(4)
_computing_molecular_graphics 'Olex2 (Dolomanov et al., 2009)'
_computing_publication_material 'Olex2 (Dolomanov et al., 2009)'
_computing_structure_refinement 'ShelXL (Sheldrick, 2015)'
_computing_structure_solution 'XT (Sheldrick, 2015)'
_diffrn_ambient_temperature 100(1)
_diffrn_measured_fraction_theta_full 0.999
_diffrn_measured_fraction_theta_max 0.995
_diffrn_measurement_device_type 'STOE IPDS 2'
_diffrn_measurement_method '\w scans'
_diffrn_radiation_type MoK\a
_diffrn_radiation_wavelength 0.71073
_diffrn_reflns_av_R_equivalents 0.0793
_diffrn_reflns_av_unetI/netI 0.0511
_diffrn_reflns_Laue_measured_fraction_full 0.999
_diffrn_reflns_Laue_measured_fraction_max 0.995
_diffrn_reflns_limit_h_max 10
_diffrn_reflns_limit_h_min -10
_diffrn_reflns_limit_k_max 17
_diffrn_reflns_limit_k_min -17
_diffrn_reflns_limit_l_max 15
_diffrn_reflns_limit_l_min -15
_diffrn_reflns_number 9480
_diffrn_reflns_point_group_measured_fraction_full 0.999
_diffrn_reflns_point_group_measured_fraction_max 0.995
_diffrn_reflns_theta_full 26.000
_diffrn_reflns_theta_max 29.208
_diffrn_reflns_theta_min 2.378
_diffrn_standards_number 0
_exptl_absorpt_coefficient_mu 17.413
_exptl_absorpt_correction_T_max 0.3054
_exptl_absorpt_correction_T_min 0.0218
_exptl_absorpt_correction_type numerical
_exptl_absorpt_process_details 'X Area X Red 1.63.1.0 (Stoe, 2016)'
_exptl_crystal_colour red
_exptl_crystal_colour_primary red
_exptl_crystal_density_diffrn 2.521
_exptl_crystal_description plank
_exptl_crystal_F_000 808
_exptl_crystal_preparation
'Red planks have to be immediately placed on the diffractometer due to crucial sensibility issues.'
_exptl_crystal_size_max 0.273
_exptl_crystal_size_mid 0.115
_exptl_crystal_size_min 0.111
_refine_diff_density_max 1.487
_refine_diff_density_min -2.076
_refine_diff_density_rms 0.253
_refine_ls_extinction_method none
_refine_ls_goodness_of_fit_ref 1.014
_refine_ls_hydrogen_treatment constr
_refine_ls_matrix_type full
_refine_ls_number_parameters 97
_refine_ls_number_reflns 3182
_refine_ls_number_restraints 0
_refine_ls_restrained_S_all 1.014
_refine_ls_R_factor_all 0.0348
_refine_ls_R_factor_gt 0.0274
_refine_ls_shift/su_max 0.001
_refine_ls_shift/su_mean 0.000
_refine_ls_structure_factor_coef Fsqd
_refine_ls_weighting_details 'w=1/[\s^2^(Fo^2^)+(0.0271P)^2^] where P=(Fo^2^+2Fc^2^)/3'
_refine_ls_weighting_scheme calc
_refine_ls_wR_factor_gt 0.0569
_refine_ls_wR_factor_ref 0.0588
_reflns_Friedel_coverage 0.000
_reflns_number_gt 2730
_reflns_number_total 3182
_reflns_threshold_expression 'I > 2\s(I)'
_cod_data_source_file c9dt00408d1.cif
_cod_data_source_block tBu2BiI
_cod_depositor_comments 'Adding full bibliography for 7049733--7049739.cif.'
_cod_database_code 7049733
_shelx_shelxl_version_number 2014/7
_shelx_space_group_comment
;
The symmetry employed for this shelxl refinement is uniquely defined
by the following loop, which should always be used as a source of
symmetry information in preference to the above space-group names.
They are only intended as comments.
;
_olex2_refinement_description
;
1. Fixed Uiso
 At 1.5 times of:
  All C(H,H,H) groups
2.a Idealised Me refined as rotating group:
 C5(H5A,H5B,H5C), C6(H6A,H6B,H6C), C3(H3A,H3B,H3C), C2(H2A,H2B,H2C), C1(H1A,
 H1B,H1C), C7(H7A,H7B,H7C)
;
_olex2_submission_special_instructions 'No special instructions were received'

loop_
_space_group_symop_operation_xyz
'x, y, z'
'-x+1/2, y+1/2, -z+1/2'
'-x, -y, -z'
'x-1/2, -y-1/2, z-1/2'

loop_
_atom_site_label
_atom_site_type_symbol
_atom_site_fract_x
_atom_site_fract_y
_atom_site_fract_z
_atom_site_U_iso_or_equiv
_atom_site_adp_type
_atom_site_occupancy
_atom_site_site_symmetry_order
_atom_site_calc_flag
_atom_site_refinement_flags_posn
Bi1 Bi 0.62793(2) 0.24466(2) 0.29277(2) 0.01545(6) Uani 1 1 d .
I1 I 0.87390(4) 0.14506(2) 0.47736(3) 0.02099(8) Uani 1 1 d .
C8 C 0.3904(6) 0.2062(4) 0.3678(4) 0.0190(9) Uani 1 1 d .
C5 C 0.4044(7) 0.2462(5) 0.4910(5) 0.0353(15) Uani 1 1 d .
H5A H 0.2977 0.2316 0.5158 0.053 Uiso 1 1 calc GR
H5B H 0.4235 0.3200 0.4920 0.053 Uiso 1 1 calc GR
H5C H 0.5010 0.2130 0.5454 0.053 Uiso 1 1 calc GR
C6 C 0.3761(7) 0.0906(4) 0.3646(5) 0.0305(12) Uani 1 1 d .
H6A H 0.4760 0.0611 0.4194 0.046 Uiso 1 1 calc GR
H6B H 0.3720 0.0663 0.2843 0.046 Uiso 1 1 calc GR
H6C H 0.2709 0.0700 0.3880 0.046 Uiso 1 1 calc GR
C3 C 0.5417(7) 0.4754(4) 0.3108(5) 0.0251(10) Uani 1 1 d .
H3A H 0.4976 0.4646 0.2257 0.038 Uiso 1 1 calc GR
H3B H 0.5711 0.5474 0.3257 0.038 Uiso 1 1 calc GR
H3C H 0.4535 0.4559 0.3529 0.038 Uiso 1 1 calc GR
C4 C 0.7014(6) 0.4103(4) 0.3543(4) 0.0192(9) Uani 1 1 d .
C2 C 0.8399(7) 0.4388(4) 0.2912(5) 0.0286(11) Uani 1 1 d .
H2A H 0.9401 0.3947 0.3185 0.043 Uiso 1 1 calc GR
H2B H 0.8733 0.5101 0.3085 0.043 Uiso 1 1 calc GR
H2C H 0.7961 0.4302 0.2058 0.043 Uiso 1 1 calc GR
C1 C 0.7663(7) 0.4224(4) 0.4884(5) 0.0282(12) Uani 1 1 d .
H1A H 0.6815 0.3939 0.5284 0.042 Uiso 1 1 calc GR
H1B H 0.7831 0.4949 0.5080 0.042 Uiso 1 1 calc GR
H1C H 0.8757 0.3862 0.5146 0.042 Uiso 1 1 calc GR
C7 C 0.2387(7) 0.2528(4) 0.2801(5) 0.0274(11) Uani 1 1 d .
H7A H 0.2459 0.2353 0.1994 0.041 Uiso 1 1 calc GR
H7B H 0.2412 0.3271 0.2893 0.041 Uiso 1 1 calc GR
H7C H 0.1312 0.2261 0.2950 0.041 Uiso 1 1 calc GR

loop_
_atom_site_aniso_label
_atom_site_aniso_U_11
_atom_site_aniso_U_22
_atom_site_aniso_U_33
_atom_site_aniso_U_23
_atom_site_aniso_U_13
_atom_site_aniso_U_12
Bi1 0.01546(9) 0.01502(8) 0.01551(8) -0.00008(5) 0.00281(5) 0.00019(6)
I1 0.01806(13) 0.02104(15) 0.02209(13) 0.00292(10) 0.00102(9) 0.00289(11)
C8 0.015(2) 0.022(2) 0.019(2) -0.0001(16) 0.0031(15) -0.0017(17)
C5 0.022(3) 0.066(4) 0.019(2) -0.009(2) 0.0077(17) -0.012(2)
C6 0.024(2) 0.030(3) 0.037(3) 0.004(2) 0.006(2) -0.008(2)
C3 0.031(3) 0.016(2) 0.027(2) -0.0001(17) 0.0029(19) 0.0003(19)
C4 0.018(2) 0.017(2) 0.022(2) -0.0005(16) 0.0042(16) 0.0008(17)
C2 0.028(2) 0.024(3) 0.038(3) 0.002(2) 0.016(2) 0.000(2)
C1 0.032(3) 0.019(2) 0.028(3) -0.0034(18) -0.003(2) 0.000(2)
C7 0.017(2) 0.033(3) 0.030(3) 0.004(2) 0.0030(18) 0.0026(19)

loop_
_atom_type_symbol
_atom_type_description
_atom_type_scat_dispersion_real
_atom_type_scat_dispersion_imag
_atom_type_scat_source
C C 0.0033 0.0016 'International Tables Vol C Tables 4.2.6.8 and 6.1.1.4'
H H 0.0000 0.0000 'International Tables Vol C Tables 4.2.6.8 and 6.1.1.4'
Bi Bi -4.1077 10.2566 'International Tables Vol C Tables 4.2.6.8 and 6.1.1.4'
I I -0.4742 1.8119 'International Tables Vol C Tables 4.2.6.8 and 6.1.1.4'

loop_
_geom_angle_atom_site_label_1
_geom_angle_atom_site_label_2
_geom_angle_atom_site_label_3
_geom_angle
C8 Bi1 I1 95.69(11)
C4 Bi1 I1 96.58(10)
C4 Bi1 C8 105.00(18)
C5 C8 Bi1 113.2(3)
C5 C8 C6 111.1(5)
C5 C8 C7 111.7(5)
C6 C8 Bi1 105.7(4)
C6 C8 C7 109.9(4)
C7 C8 Bi1 104.8(3)
C3 C4 Bi1 106.8(3)
C3 C4 C1 109.9(4)
C2 C4 Bi1 104.2(3)
C2 C4 C3 110.7(4)
C2 C4 C1 110.7(4)
C1 C4 Bi1 114.4(3)

loop_
_geom_bond_atom_site_label_1
_geom_bond_atom_site_label_2
_geom_bond_distance
Bi1 I1 2.8688(9)
Bi1 C8 2.321(5)
Bi1 C4 2.320(5)
C8 C5 1.504(7)
C8 C6 1.520(7)
C8 C7 1.521(6)
C3 C4 1.523(6)
C4 C2 1.509(7)
C4 C1 1.533(7)
